data_7221125
loop_
_publ_author_name
'Salmer\'on-Valverde, Amparo'
'Bern\`es, Sylvain'

_publ_section_title
;
 Crystal growth and characterization of solvated organic charge-transfer
 complexes built on TTF and 9-dicyanomethylenefluorene derivatives
;
_journal_issue 32
_journal_name_full CrystEngComm
_journal_page_first 6227
_journal_paper_doi 10.1039/C5CE01059D
_journal_volume 17
_journal_year 2015
_chemical_formula_moiety 'C16 H5 N5 O6, C6 H4 S4, C2 H3 N'
_chemical_formula_sum 'C24 H12 N6 O6 S4'
_chemical_formula_weight 608.64
_chemical_melting_point 497
_chemical_name_systematic 'Tetrathiafulvalene 9-dicyanomethylene-2,4,7-trinitrofluorene acetonitrile monosolvate'
_chemical_properties_physical Air-sensitive
_space_group_crystal_system orthorhombic
_space_group_IT_number 61
_space_group_name_Hall '-P 2ac 2ab'
_space_group_name_H-M_alt 'P b c a'
_symmetry_space_group_name_Hall '-P 2ac 2ab'
_symmetry_space_group_name_H-M 'P b c a'
_atom_sites_solution_hydrogens geom
_atom_sites_solution_primary direct
_atom_sites_solution_secondary difmap
_audit_creation_date 2015-01-06
_audit_creation_method SHELXL-2014/7
_audit_update_record
;
2015-03-23 deposited with the CCDC.
2015-07-07 downloaded from the CCDC.
;
_cell_angle_alpha 90
_cell_angle_beta 90
_cell_angle_gamma 90
_cell_formula_units_Z 8
_cell_length_a 7.1635(16)
_cell_length_b 19.881(4)
_cell_length_c 37.705(8)
_cell_measurement_reflns_used 60
_cell_measurement_temperature 298(2)
_cell_measurement_theta_max 12.32
_cell_measurement_theta_min 2.96
_cell_volume 5370(2)
_computing_cell_refinement XSCANS
_computing_data_collection 'XSCANS (Siemens, 1996)'
_computing_data_reduction XSCANS
_computing_molecular_graphics
;
SHELXTL-Plus (Siemens, 1996) and MERCURY (Macrae et al., 2008)
;
_computing_publication_material SHELXL-2014/7
_computing_structure_refinement 'SHELXL-2014/7 (Sheldrick, 2014)'
_computing_structure_solution 'SHELXS-2014/7 (Sheldrick, 2014)'
_diffrn_ambient_temperature 298(2)
_diffrn_measured_fraction_theta_full 1.000
_diffrn_measured_fraction_theta_max 1.000
_diffrn_measurement_device_type 'Bruker P4'
_diffrn_measurement_method '\w scans'
_diffrn_radiation_monochromator graphite
_diffrn_radiation_source X-ray
_diffrn_radiation_type MoK\a
_diffrn_radiation_wavelength 0.71073
_diffrn_reflns_av_R_equivalents 0.0273
_diffrn_reflns_av_unetI/netI 0.0479
_diffrn_reflns_laue_measured_fraction_full 1.000
_diffrn_reflns_laue_measured_fraction_max 1.000
_diffrn_reflns_limit_h_max 1
_diffrn_reflns_limit_h_min -8
_diffrn_reflns_limit_k_max 1
_diffrn_reflns_limit_k_min -23
_diffrn_reflns_limit_l_max 44
_diffrn_reflns_limit_l_min -1
_diffrn_reflns_number 6049
_diffrn_reflns_point_group_measured_fraction_full 1.000
_diffrn_reflns_point_group_measured_fraction_max 1.000
_diffrn_reflns_theta_full 25.003
_diffrn_reflns_theta_max 25.003
_diffrn_reflns_theta_min 2.049
_diffrn_source 'fine-focus sealed tube'
_diffrn_source_current 30
_diffrn_source_power 1.5
_diffrn_source_type FN4
_diffrn_source_voltage 50
_diffrn_standards_decay_% 1
_diffrn_standards_interval_count 97
_diffrn_standards_number 3
_exptl_absorpt_coefficient_mu 0.406
_exptl_absorpt_correction_T_max 0.23995
_exptl_absorpt_correction_T_min 0.19981
_exptl_absorpt_correction_type psi-scan
_exptl_absorpt_process_details ' XSCANS (Siemens, 1996)'
_exptl_crystal_colour dark-brown
_exptl_crystal_density_diffrn 1.506
_exptl_crystal_description plate
_exptl_crystal_F_000 2480
_exptl_crystal_recrystallization_method 'Re-crystallisation from solvent: CH3CN'
_exptl_crystal_size_max 0.40
_exptl_crystal_size_mid 0.40
_exptl_crystal_size_min 0.10
_refine_diff_density_max 0.361
_refine_diff_density_min -0.324
_refine_diff_density_rms 0.058
_refine_ls_extinction_method none
_refine_ls_goodness_of_fit_ref 1.029
_refine_ls_hydrogen_treatment constr
_refine_ls_matrix_type full
_refine_ls_number_constraints 0
_refine_ls_number_parameters 417
_refine_ls_number_reflns 4730
_refine_ls_number_restraints 111
_refine_ls_restrained_S_all 1.031
_refine_ls_R_factor_all 0.1039
_refine_ls_R_factor_gt 0.0570
_refine_ls_shift/su_max 0.001
_refine_ls_shift/su_mean 0.000
_refine_ls_structure_factor_coef Fsqd
_refine_ls_weighting_details 'w=1/[\s^2^(Fo^2^)+(0.0854P)^2^] where P=(Fo^2^+2Fc^2^)/3'
_refine_ls_weighting_scheme calc
_refine_ls_wR_factor_gt 0.1404
_refine_ls_wR_factor_ref 0.1647
_reflns_Friedel_coverage 0.000
_reflns_number_gt 2779
_reflns_number_total 4730
_reflns_threshold_expression 'I > 2\s(I)'
_cod_data_source_file c5ce01059d2.cif
_cod_data_source_block 3
_cod_depositor_comments 'Adding full bibliography for 7221123--7221128.cif.'
_cod_database_code 7221125
_shelx_shelxl_version_number 2014/7

loop_
_space_group_symop_operation_xyz
'x, y, z'
'-x+1/2, -y, z+1/2'
'-x, y+1/2, -z+1/2'
'x+1/2, -y+1/2, -z'
'-x, -y, -z'
'x-1/2, y, -z-1/2'
'x, -y-1/2, z-1/2'
'-x-1/2, y-1/2, z'

loop_
_atom_site_label
_atom_site_type_symbol
_atom_site_fract_x
_atom_site_fract_y
_atom_site_fract_z
_atom_site_U_iso_or_equiv
_atom_site_adp_type
_atom_site_occupancy
_atom_site_site_symmetry_order
_atom_site_calc_flag
_atom_site_refinement_flags_posn
_atom_site_refinement_flags_adp
_atom_site_refinement_flags_occupancy
_atom_site_disorder_assembly
_atom_site_disorder_group
C1 C 0.5239(6) 0.2544(2) 0.34163(9) 0.0649(11) Uani 1 1 d . . . . .
H1A H 0.5179 0.2078 0.3400 0.078 Uiso 1 1 calc R U . . .
C2 C 0.5721(6) 0.2933(2) 0.31267(10) 0.0692(12) Uani 1 1 d . . . . .
C3 C 0.5797(6) 0.3616(3) 0.31383(12) 0.0794(13) Uani 1 1 d . . . . .
H3A H 0.6127 0.3858 0.2937 0.095 Uiso 1 1 calc R U . . .
C4 C 0.5383(6) 0.3949(2) 0.34490(11) 0.0684(11) Uani 1 1 d D . . . .
H4A H 0.5414 0.4417 0.3456 0.082 Uiso 0.683(6) 1 calc R U P A 2
C4A C 0.4917(5) 0.35863(19) 0.37533(10) 0.0586(10) Uani 1 1 d . . . . .
C4B C 0.4425(5) 0.37806(18) 0.41150(10) 0.0552(9) Uani 1 1 d . . . . .
C5 C 0.4252(6) 0.43959(19) 0.42929(11) 0.0653(11) Uani 1 1 d D . . . .
H5A H 0.4515 0.4794 0.4173 0.078 Uiso 0.317(6) 1 calc R U P A 1
C6 C 0.3696(6) 0.4421(2) 0.46451(12) 0.0733(12) Uani 1 1 d . . . . .
H6A H 0.3541 0.4832 0.4758 0.088 Uiso 1 1 calc R U . . .
C7 C 0.3376(6) 0.3832(2) 0.48244(10) 0.0668(11) Uani 1 1 d . . . . .
C8 C 0.3542(5) 0.31993(19) 0.46679(9) 0.0584(10) Uani 1 1 d . . . . .
H8A H 0.3327 0.2807 0.4796 0.070 Uiso 1 1 calc R U . . .
C8A C 0.4043(5) 0.31845(17) 0.43121(9) 0.0535(9) Uani 1 1 d . . . . .
C9 C 0.4267(5) 0.26044(17) 0.40781(8) 0.0524(9) Uani 1 1 d . . . . .
C9A C 0.4848(5) 0.28748(19) 0.37326(9) 0.0548(9) Uani 1 1 d . . . . .
C10 C 0.3941(6) 0.19468(18) 0.41609(9) 0.0590(10) Uani 1 1 d . . . . .
C11 C 0.4332(7) 0.1403(2) 0.39206(11) 0.0737(12) Uani 1 1 d . . . . .
N12 N 0.4648(7) 0.0958(2) 0.37372(11) 0.1027(15) Uani 1 1 d . . . . .
C13 C 0.3287(7) 0.17155(19) 0.45017(11) 0.0713(12) Uani 1 1 d . . . . .
N14 N 0.2787(7) 0.15187(19) 0.47665(10) 0.0980(13) Uani 1 1 d . . . . .
N15 N 0.6168(6) 0.2582(3) 0.27916(9) 0.0899(12) Uani 1 1 d . . . . .
O16 O 0.5815(7) 0.1986(2) 0.27698(9) 0.1266(16) Uani 1 1 d . . . . .
O17 O 0.6835(6) 0.2911(2) 0.25509(8) 0.1218(14) Uani 1 1 d . . . . .
N18A N 0.533(2) 0.4726(6) 0.3499(4) 0.108(6) Uani 0.317(6) 1 d D . P A 1
O19A O 0.665(3) 0.5001(9) 0.3373(10) 0.32(2) Uani 0.317(6) 1 d D . P A 1
O20A O 0.415(2) 0.5059(6) 0.3673(7) 0.167(10) Uani 0.317(6) 1 d D . P A 1
N18B N 0.4605(10) 0.5030(3) 0.41095(17) 0.0776(18) Uani 0.683(6) 1 d D . P A 2
O19B O 0.3727(10) 0.5497(3) 0.42175(18) 0.148(3) Uani 0.683(6) 1 d D . P A 2
O20B O 0.5810(9) 0.5084(3) 0.38792(19) 0.102(2) Uani 0.683(6) 1 d D . P A 2
N21 N 0.2787(6) 0.3864(2) 0.52010(10) 0.0872(12) Uani 1 1 d . . . . .
O22 O 0.2540(6) 0.33385(19) 0.53587(8) 0.1036(11) Uani 1 1 d . . . . .
O23 O 0.2526(8) 0.4419(2) 0.53279(9) 0.1469(18) Uani 1 1 d . . . . .
S24 S -0.09479(15) 0.31954(5) 0.43469(3) 0.0652(3) Uani 1 1 d . . . . .
C25 C -0.1036(6) 0.4061(2) 0.44181(12) 0.0730(12) Uani 1 1 d . . . . .
H25A H -0.1443 0.4235 0.4634 0.088 Uiso 1 1 calc R U . . .
C26 C -0.0512(6) 0.4462(2) 0.41593(12) 0.0730(12) Uani 1 1 d . . . . .
H26A H -0.0533 0.4927 0.4187 0.088 Uiso 1 1 calc R U . . .
S27 S 0.02201(16) 0.40961(5) 0.37649(3) 0.0678(3) Uani 1 1 d . . . . .
C28 C -0.0178(5) 0.32707(19) 0.39054(10) 0.0577(10) Uani 1 1 d . . . . .
C29 C 0.0042(5) 0.2730(2) 0.36886(10) 0.0598(10) Uani 1 1 d . . . . .
S30 S 0.06716(16) 0.28111(6) 0.32414(3) 0.0709(4) Uani 1 1 d . . . . .
C31 C 0.0400(7) 0.1966(3) 0.31465(13) 0.0904(15) Uani 1 1 d . . . . .
H31A H 0.0586 0.1801 0.2919 0.108 Uiso 1 1 calc R U . . .
C32 C -0.0082(8) 0.1565(3) 0.34099(13) 0.0923(15) Uani 1 1 d . . . . .
H32A H -0.0255 0.1107 0.3372 0.111 Uiso 1 1 calc R U . . .
S33 S -0.03881(17) 0.19072(5) 0.38285(3) 0.0726(4) Uani 1 1 d . . . . .
C34A C 0.582(6) 0.4391(12) 0.2236(6) 0.201(15) Uani 0.248(8) 1 d D U P B 1
H34A H 0.5181 0.4115 0.2066 0.302 Uiso 0.248(8) 1 calc R U P B 1
H34B H 0.5112 0.4402 0.2453 0.302 Uiso 0.248(8) 1 calc R U P B 1
H34C H 0.7032 0.4207 0.2282 0.302 Uiso 0.248(8) 1 calc R U P B 1
C35A C 0.600(11) 0.5068(15) 0.2098(9) 0.219(16) Uani 0.248(8) 1 d D U P B 1
N36A N 0.603(7) 0.5649(14) 0.2121(11) 0.256(17) Uani 0.248(8) 1 d D U P B 1
C34B C 0.511(4) 0.5238(8) 0.2081(3) 0.263(12) Uani 0.752(8) 1 d D U P B 2
H34D H 0.5558 0.4819 0.1989 0.395 Uiso 0.752(8) 1 calc R U P B 2
H34E H 0.5774 0.5603 0.1972 0.395 Uiso 0.752(8) 1 calc R U P B 2
H34F H 0.3799 0.5281 0.2029 0.395 Uiso 0.752(8) 1 calc R U P B 2
C35B C 0.538(2) 0.5257(7) 0.2460(3) 0.191(6) Uani 0.752(8) 1 d D U P B 2
N36B N 0.534(2) 0.5233(5) 0.2768(2) 0.208(6) Uani 0.752(8) 1 d D U P B 2

loop_
_atom_site_aniso_label
_atom_site_aniso_U_11
_atom_site_aniso_U_22
_atom_site_aniso_U_33
_atom_site_aniso_U_23
_atom_site_aniso_U_13
_atom_site_aniso_U_12
C1 0.070(3) 0.077(3) 0.047(2) 0.0086(19) -0.0062(19) 0.003(2)
C2 0.064(3) 0.094(3) 0.050(2) 0.013(2) -0.005(2) 0.009(2)
C3 0.069(3) 0.103(4) 0.066(3) 0.032(3) 0.006(2) 0.001(3)
C4 0.073(3) 0.067(3) 0.066(3) 0.020(2) -0.002(2) -0.005(2)
C4A 0.054(2) 0.064(2) 0.058(2) 0.0140(19) -0.0077(19) -0.003(2)
C4B 0.051(2) 0.054(2) 0.062(2) 0.0091(18) -0.0132(19) -0.0006(19)
C5 0.067(3) 0.058(2) 0.071(3) 0.012(2) -0.006(2) -0.002(2)
C6 0.079(3) 0.059(2) 0.082(3) -0.005(2) -0.017(3) 0.001(2)
C7 0.067(3) 0.077(3) 0.056(2) -0.004(2) -0.005(2) 0.002(2)
C8 0.061(2) 0.060(2) 0.054(2) 0.0049(18) -0.0068(19) -0.003(2)
C8A 0.051(2) 0.058(2) 0.051(2) 0.0052(17) -0.0108(18) -0.0032(19)
C9 0.057(2) 0.055(2) 0.0459(19) 0.0077(16) -0.0090(18) -0.0037(19)
C9A 0.055(2) 0.060(2) 0.050(2) 0.0149(17) -0.0070(18) -0.0003(19)
C10 0.077(3) 0.057(2) 0.0439(18) 0.0087(17) -0.005(2) 0.001(2)
C11 0.101(4) 0.057(2) 0.063(2) 0.009(2) -0.004(3) 0.000(3)
N12 0.150(4) 0.073(3) 0.086(3) -0.004(2) 0.008(3) 0.011(3)
C13 0.093(3) 0.058(2) 0.062(2) 0.012(2) -0.007(3) -0.004(2)
N14 0.132(4) 0.091(3) 0.071(2) 0.026(2) 0.010(3) -0.006(3)
N15 0.093(3) 0.128(4) 0.049(2) 0.007(3) 0.000(2) 0.004(3)
O16 0.188(5) 0.127(3) 0.065(2) -0.007(2) 0.010(2) 0.012(3)
O17 0.136(4) 0.175(4) 0.0545(18) 0.014(2) 0.019(2) -0.011(3)
N18A 0.100(12) 0.100(12) 0.122(13) 0.087(10) 0.003(10) -0.005(10)
O19A 0.21(2) 0.108(13) 0.64(7) 0.10(2) 0.06(3) 0.038(15)
O20A 0.118(12) 0.056(7) 0.33(3) 0.055(11) 0.022(17) 0.010(8)
N18B 0.096(5) 0.051(3) 0.086(4) 0.006(3) -0.009(4) 0.010(3)
O19B 0.191(7) 0.069(3) 0.182(6) 0.023(4) 0.051(5) 0.040(4)
O20B 0.110(5) 0.083(3) 0.112(4) 0.022(3) 0.005(4) -0.011(3)
N21 0.101(3) 0.099(3) 0.061(2) -0.015(2) -0.003(2) 0.005(3)
O22 0.137(3) 0.112(3) 0.0621(17) 0.0075(18) 0.012(2) 0.011(3)
O23 0.238(6) 0.110(3) 0.093(2) -0.038(2) 0.037(3) 0.012(3)
S24 0.0644(7) 0.0722(7) 0.0589(6) 0.0159(5) 0.0046(5) 0.0028(6)
C25 0.069(3) 0.076(3) 0.074(3) -0.003(2) 0.004(2) 0.008(2)
C26 0.070(3) 0.066(3) 0.083(3) 0.009(2) 0.003(2) 0.005(2)
S27 0.0691(7) 0.0673(7) 0.0670(6) 0.0210(5) -0.0026(5) -0.0017(6)
C28 0.052(2) 0.064(2) 0.058(2) 0.0187(19) -0.0040(19) -0.0002(19)
C29 0.057(2) 0.067(2) 0.055(2) 0.0159(19) -0.0049(19) -0.001(2)
S30 0.0692(7) 0.0916(8) 0.0520(6) 0.0136(5) -0.0042(5) -0.0005(6)
C31 0.110(4) 0.099(4) 0.062(3) -0.007(3) -0.006(3) 0.000(3)
C32 0.110(4) 0.081(3) 0.086(3) -0.011(3) -0.012(3) -0.008(3)
S33 0.0833(8) 0.0665(7) 0.0679(6) 0.0122(5) -0.0020(6) -0.0092(6)
C34A 0.37(4) 0.14(2) 0.087(16) -0.045(16) -0.08(2) 0.05(3)
C35A 0.30(3) 0.23(3) 0.13(2) -0.04(2) -0.06(2) 0.02(3)
N36A 0.33(4) 0.17(3) 0.27(3) 0.12(2) 0.07(3) 0.09(3)
C34B 0.52(4) 0.171(13) 0.101(9) -0.005(9) 0.023(14) -0.030(16)
C35B 0.219(13) 0.228(13) 0.128(8) 0.020(10) -0.002(10) 0.062(10)
N36B 0.314(15) 0.156(8) 0.154(8) 0.024(7) -0.007(10) 0.062(8)

loop_
_atom_type_symbol
_atom_type_description
_atom_type_scat_dispersion_real
_atom_type_scat_dispersion_imag
_atom_type_scat_source
C C 0.0033 0.0016 'International Tables Vol C Tables 4.2.6.8 and 6.1.1.4'
H H 0.0000 0.0000 'International Tables Vol C Tables 4.2.6.8 and 6.1.1.4'
N N 0.0061 0.0033 'International Tables Vol C Tables 4.2.6.8 and 6.1.1.4'
O O 0.0106 0.0060 'International Tables Vol C Tables 4.2.6.8 and 6.1.1.4'
S S 0.1246 0.1234 'International Tables Vol C Tables 4.2.6.8 and 6.1.1.4'

loop_
_geom_angle_atom_site_label_1
_geom_angle_atom_site_label_2
_geom_angle_atom_site_label_3
_geom_angle
C2 C1 C9A 117.6(4)
C2 C1 H1A 121.2
C9A C1 H1A 121.2
C3 C2 C1 122.9(4)
C3 C2 N15 119.3(4)
C1 C2 N15 117.8(4)
C2 C3 C4 119.9(4)
C2 C3 H3A 120.0
C4 C3 H3A 120.0
C3 C4 C4A 120.1(4)
C3 C4 N18A 125.9(6)
C4A C4 N18A 114.0(6)
C3 C4 H4A 119.9
C4A C4 H4A 119.9
C4 C4A C9A 118.6(4)
C4 C4A C4B 133.5(4)
C9A C4A C4B 107.9(3)
C5 C4B C8A 117.4(3)
C5 C4B C4A 134.4(3)
C8A C4B C4A 108.3(3)
C6 C5 C4B 121.0(4)
C6 C5 N18B 118.2(4)
C4B C5 N18B 120.8(4)
C6 C5 H5A 119.5
C4B C5 H5A 119.5
C7 C6 C5 119.3(4)
C7 C6 H6A 120.4
C5 C6 H6A 120.4
C6 C7 C8 123.2(4)
C6 C7 N21 118.8(4)
C8 C7 N21 118.0(4)
C8A C8 C7 116.7(3)
C8A C8 H8A 121.6
C7 C8 H8A 121.6
C8 C8A C4B 122.4(3)
C8 C8A C9 128.9(3)
C4B C8A C9 108.7(3)
C10 C9 C8A 126.8(3)
C10 C9 C9A 127.0(3)
C8A C9 C9A 106.1(3)
C1 C9A C4A 120.8(3)
C1 C9A C9 130.1(4)
C4A C9A C9 109.0(3)
C9 C10 C11 122.9(3)
C9 C10 C13 124.4(3)
C11 C10 C13 112.6(3)
N12 C11 C10 178.1(4)
N14 C13 C10 178.3(5)
O16 N15 O17 123.8(5)
O16 N15 C2 118.2(4)
O17 N15 C2 118.0(5)
O19A N18A O20A 120.0(18)
O19A N18A C4 112.8(16)
O20A N18A C4 127.0(12)
O19B N18B O20B 122.9(6)
O19B N18B C5 114.8(6)
O20B N18B C5 122.1(6)
O22 N21 O23 124.4(4)
O22 N21 C7 118.2(4)
O23 N21 C7 117.4(4)
C25 S24 C28 94.2(2)
C26 C25 S24 118.3(4)
C26 C25 H25A 120.9
S24 C25 H25A 120.9
C25 C26 S27 117.9(4)
C25 C26 H26A 121.0
S27 C26 H26A 121.0
C26 S27 C28 94.8(2)
C29 C28 S27 122.7(3)
C29 C28 S24 122.6(3)
S27 C28 S24 114.7(2)
C28 C29 S33 122.6(3)
C28 C29 S30 122.4(3)
S33 C29 S30 114.9(2)
C31 S30 C29 94.7(2)
C32 C31 S30 117.4(4)
C32 C31 H31A 121.3
S30 C31 H31A 121.3
C31 C32 S33 118.8(4)
C31 C32 H32A 120.6
S33 C32 H32A 120.6
C32 S33 C29 94.0(2)
C35A C34A H34A 109.5
C35A C34A H34B 109.5
H34A C34A H34B 109.5
C35A C34A H34C 109.5
H34A C34A H34C 109.5
H34B C34A H34C 109.5
N36A C35A C34A 154(3)
C35B C34B H34D 109.5
C35B C34B H34E 109.5
H34D C34B H34E 109.5
C35B C34B H34F 109.5
H34D C34B H34F 109.5
H34E C34B H34F 109.5
N36B C35B C34B 170(2)

loop_
_geom_bond_atom_site_label_1
_geom_bond_atom_site_label_2
_geom_bond_distance
C1 C2 1.382(5)
C1 C9A 1.391(5)
C1 H1A 0.9300
C2 C3 1.360(6)
C2 N15 1.478(6)
C3 C4 1.378(6)
C3 H3A 0.9300
C4 C4A 1.396(5)
C4 N18A 1.556(13)
C4 H4A 0.9300
C4A C9A 1.418(5)
C4A C4B 1.461(5)
C4B C5 1.401(5)
C4B C8A 1.425(5)
C5 C6 1.388(6)
C5 N18B 1.459(6)
C5 H5A 0.9300
C6 C7 1.372(6)
C6 H6A 0.9300
C7 C8 1.394(5)
C7 N21 1.483(5)
C8 C8A 1.389(5)
C8 H8A 0.9300
C8A C9 1.461(5)
C9 C10 1.364(5)
C9 C9A 1.469(5)
C10 C11 1.438(6)
C10 C13 1.443(6)
C11 N12 1.146(5)
C13 N14 1.131(5)
N15 O16 1.215(5)
N15 O17 1.216(5)
N18A O19A 1.190(16)
N18A O20A 1.261(15)
N18B O19B 1.193(7)
N18B O20B 1.230(7)
N21 O22 1.215(5)
N21 O23 1.216(5)
S24 C25 1.743(4)
S24 C28 1.760(4)
C25 C26 1.314(6)
C25 H25A 0.9300
C26 S27 1.737(5)
C26 H26A 0.9300
S27 C28 1.748(4)
C28 C29 1.359(6)
C29 S33 1.747(4)
C29 S30 1.753(4)
S30 C31 1.728(5)
C31 C32 1.319(6)
C31 H31A 0.9300
C32 S33 1.733(5)
C32 H32A 0.9300
C34A C35A 1.450(9)
C34A H34A 0.9600
C34A H34B 0.9600
C34A H34C 0.9600
C35A N36A 1.159(9)
C34B C35B 1.443(8)
C34B H34D 0.9600
C34B H34E 0.9600
C34B H34F 0.9600
C35B N36B 1.162(7)

loop_
_geom_hbond_atom_site_label_D
_geom_hbond_atom_site_label_H
_geom_hbond_atom_site_label_A
_geom_hbond_distance_DH
_geom_hbond_distance_HA
_geom_hbond_distance_DA
_geom_hbond_angle_DHA
_geom_hbond_site_symmetry_A
C1 H1A N12 0.93 2.59 3.404(6) 146.2 .
C4 H4A O20B 0.93 2.09 2.795(8) 131.1 .
C5 H5A N18A 0.93 2.61 3.159(14) 118.3 .
C5 H5A O20A 0.93 1.98 2.68(2) 131.6 .
C8 H8A N14 0.93 2.59 3.405(5) 146.4 .
C31 H31A O16 0.93 2.63 3.468(6) 150.8 6_556
C32 H32A O19A 0.93 2.41 3.309(18) 161.1 8_655
C32 H32A O20A 0.93 2.50 3.225(13) 134.6 8_655
C34A H34A S30 0.96 2.86 3.62(2) 136.9 6_656
C34B H34F N36B 0.96 2.59 3.46(3) 150.2 6_556

loop_
_geom_torsion_atom_site_label_1
_geom_torsion_atom_site_label_2
_geom_torsion_atom_site_label_3
_geom_torsion_atom_site_label_4
_geom_torsion
C9A C1 C2 C3 -1.0(6)
C9A C1 C2 N15 179.1(4)
C1 C2 C3 C4 0.1(7)
N15 C2 C3 C4 180.0(4)
C2 C3 C4 C4A 1.1(7)
C2 C3 C4 N18A -177.3(9)
C3 C4 C4A C9A -1.2(6)
N18A C4 C4A C9A 177.4(8)
C3 C4 C4A C4B 179.7(4)
N18A C4 C4A C4B -1.7(10)
C4 C4A C4B C5 -0.7(8)
C9A C4A C4B C5 -179.9(4)
C4 C4A C4B C8A 178.7(4)
C9A C4A C4B C8A -0.5(4)
C8A C4B C5 C6 -1.2(6)
C4A C4B C5 C6 178.1(4)
C8A C4B C5 N18B -179.5(4)
C4A C4B C5 N18B -0.2(7)
C4B C5 C6 C7 2.4(7)
N18B C5 C6 C7 -179.3(4)
C5 C6 C7 C8 -1.5(7)
C5 C6 C7 N21 179.8(4)
C6 C7 C8 C8A -0.5(6)
N21 C7 C8 C8A 178.2(4)
C7 C8 C8A C4B 1.7(6)
C7 C8 C8A C9 -178.1(4)
C5 C4B C8A C8 -0.9(5)
C4A C4B C8A C8 179.6(3)
C5 C4B C8A C9 178.9(3)
C4A C4B C8A C9 -0.6(4)
C8 C8A C9 C10 3.1(6)
C4B C8A C9 C10 -176.6(4)
C8 C8A C9 C9A -178.9(4)
C4B C8A C9 C9A 1.4(4)
C2 C1 C9A C4A 0.9(6)
C2 C1 C9A C9 178.6(4)
C4 C4A C9A C1 0.2(6)
C4B C4A C9A C1 179.5(3)
C4 C4A C9A C9 -178.0(3)
C4B C4A C9A C9 1.4(4)
C10 C9 C9A C1 -1.6(7)
C8A C9 C9A C1 -179.6(4)
C10 C9 C9A C4A 176.3(4)
C8A C9 C9A C4A -1.7(4)
C8A C9 C10 C11 -175.3(4)
C9A C9 C10 C11 7.1(7)
C8A C9 C10 C13 0.6(7)
C9A C9 C10 C13 -177.0(4)
C3 C2 N15 O16 -168.7(5)
C1 C2 N15 O16 11.2(7)
C3 C2 N15 O17 9.9(6)
C1 C2 N15 O17 -170.2(4)
C3 C4 N18A O19A -46(3)
C4A C4 N18A O19A 135(2)
C3 C4 N18A O20A 138.9(18)
C4A C4 N18A O20A -40(2)
C6 C5 N18B O19B -28.4(8)
C4B C5 N18B O19B 150.0(6)
C6 C5 N18B O20B 146.7(6)
C4B C5 N18B O20B -35.0(8)
C6 C7 N21 O22 -178.7(4)
C8 C7 N21 O22 2.6(6)
C6 C7 N21 O23 3.5(7)
C8 C7 N21 O23 -175.2(5)
C28 S24 C25 C26 -2.0(4)
S24 C25 C26 S27 0.3(5)
C25 C26 S27 C28 1.6(4)
C26 S27 C28 C29 175.5(4)
C26 S27 C28 S24 -2.9(3)
C25 S24 C28 C29 -175.4(4)
C25 S24 C28 S27 3.0(2)
S27 C28 C29 S33 -179.1(2)
S24 C28 C29 S33 -0.9(5)
S27 C28 C29 S30 -2.2(5)
S24 C28 C29 S30 176.0(2)
C28 C29 S30 C31 -173.6(4)
S33 C29 S30 C31 3.5(3)
C29 S30 C31 C32 -1.8(5)
S30 C31 C32 S33 -0.5(7)
C31 C32 S33 C29 2.6(5)
C28 C29 S33 C32 173.4(4)
S30 C29 S33 C32 -3.7(3)
